data_4080470
loop_
_publ_author_name
'Burgun, Alexandre'
'Gendron, Fr\'ed\'eric'
'Roisnel, Thierry'
'Sinbandhit, Sourisak'
'Costuas, Karine'
'Halet, Jean-Fran\,cois'
'Bruce, Michael I.'
'Lapinte, Claude'

_publ_section_title
;
 Oxidative Activation of Aryldiynyl--Iron Complexes: Regioselective
 Dimerization
;
_journal_issue 6
_journal_name_full Organometallics
_journal_page_first 1866
_journal_paper_doi 10.1021/om400014g
_journal_volume 32
_journal_year 2013
_chemical_compound_source 'synthesis as described'
_chemical_formula_moiety 'C92 H88 Fe2 P4, 2(F6 P), 5(C2 H4 Cl2) '
_chemical_formula_sum 'C102 H108 Cl10 F12 Fe2 P6'
_chemical_formula_weight 2213.9
_chemical_name_systematic
;
 ?
;
_space_group_IT_number 13
_symmetry_cell_setting monoclinic
_symmetry_Int_Tables_number 13
_symmetry_space_group_name_Hall '-P 2yc'
_symmetry_space_group_name_H-M 'P 1 2/c 1'
_atom_sites_solution_hydrogens geom
_atom_sites_solution_primary direct
_atom_sites_solution_secondary difmap
_audit_conform_dict_location ftp://ftp.iucr.org/pub/cif_core.dic
_audit_conform_dict_name cif_core.dic
_audit_conform_dict_version 2.4
_audit_creation_date 2012-12-18T11:32:31-00:00
_audit_creation_method 'WinGX routine CIF_UPDATE'
_cell_angle_alpha 90
_cell_angle_beta 95.714(2)
_cell_angle_gamma 90
_cell_formula_units_Z 2
_cell_length_a 16.7558(10)
_cell_length_b 12.3342(7)
_cell_length_c 25.7292(12)
_cell_measurement_reflns_used 5920
_cell_measurement_temperature 100(2)
_cell_measurement_theta_max 27.02
_cell_measurement_theta_min 2.25
_cell_measurement_wavelength 0.71073
_cell_volume 5291.0(5)
_computing_cell_refinement 'Bruker SMART'
_computing_data_collection 'Bruker SAINT'
_computing_data_reduction 'Bruker SAINT'
_computing_molecular_graphics 'Ortep-3 for Windows (Farrugia, 1997)'
_computing_publication_material
;
           WinGX publication routines (Farrugia, 1999),
           CRYSCAL (T. Roisnel, local program)
;
_computing_structure_refinement 'SHELXL-97 (Sheldrick, 1997)'
_computing_structure_solution 'SIR97 (Altomare et al., 1999)'
_diffrn_ambient_temperature 100(2)
_diffrn_detector 'CCD plate'
_diffrn_measured_fraction_theta_full 0.993
_diffrn_measured_fraction_theta_max 0.993
_diffrn_measurement_device_type 'APEXII, Bruker-AXS'
_diffrn_measurement_method 'CCD rotation images, thin slices'
_diffrn_radiation_monochromator graphite
_diffrn_radiation_probe x-ray
_diffrn_radiation_type MoK\a
_diffrn_radiation_wavelength 0.71073
_diffrn_reflns_av_R_equivalents 0.0733
_diffrn_reflns_av_unetI/netI 0.0712
_diffrn_reflns_limit_h_max 21
_diffrn_reflns_limit_h_min -21
_diffrn_reflns_limit_k_max 15
_diffrn_reflns_limit_k_min -15
_diffrn_reflns_limit_l_max 33
_diffrn_reflns_limit_l_min -33
_diffrn_reflns_number 44871
_diffrn_reflns_theta_full 27.46
_diffrn_reflns_theta_max 27.46
_diffrn_reflns_theta_min 3.4
_exptl_absorpt_coefficient_mu 0.683
_exptl_absorpt_correction_T_max 0.966
_exptl_absorpt_correction_T_min 0.693
_exptl_absorpt_correction_type multi-scan
_exptl_absorpt_process_details
;
  [Sheldrick, G.M. (2002). SADABS Bruker AXS Inc., Madison, Wisconsin, USA]
;
_exptl_crystal_colour black
_exptl_crystal_density_diffrn 1.39
_exptl_crystal_density_method 'not measured'
_exptl_crystal_description prism
_exptl_crystal_F_000 2280
_exptl_crystal_size_max 0.25
_exptl_crystal_size_mid 0.13
_exptl_crystal_size_min 0.05
_refine_diff_density_max 2.101
_refine_diff_density_min -1.932
_refine_diff_density_rms 0.13
_refine_ls_extinction_method none
_refine_ls_goodness_of_fit_ref 1.034
_refine_ls_hydrogen_treatment constr
_refine_ls_matrix_type full
_refine_ls_number_parameters 588
_refine_ls_number_reflns 12007
_refine_ls_number_restraints 0
_refine_ls_restrained_S_all 1.034
_refine_ls_R_factor_all 0.112
_refine_ls_R_factor_gt 0.0867
_refine_ls_shift/su_max 0.006
_refine_ls_shift/su_mean 0
_refine_ls_structure_factor_coef Fsqd
_refine_ls_weighting_details 'calc w=1/[\s^2^(Fo^2^)+(0.0915P)^2^+29.9162P] where P=(Fo^2^+2Fc^2^)/3'
_refine_ls_weighting_scheme calc
_refine_ls_wR_factor_gt 0.2057
_refine_ls_wR_factor_ref 0.2237
_reflns_number_gt 9115
_reflns_number_total 12007
_reflns_threshold_expression >2sigma(I)
_cod_data_source_file om400014g_si_001.cif
_cod_data_source_block AB34
_cod_original_sg_symbol_H-M 'P 2/c'
_cod_database_code 4080470

loop_
_symmetry_equiv_pos_as_xyz
'x, y, z'
'-x, y, -z+1/2'
'-x, -y, -z'
'x, -y, z-1/2'

loop_
_atom_site_label
_atom_site_type_symbol
_atom_site_fract_x
_atom_site_fract_y
_atom_site_fract_z
_atom_site_U_iso_or_equiv
_atom_site_adp_type
_atom_site_occupancy
_atom_site_symmetry_multiplicity
_atom_site_calc_flag
_atom_site_refinement_flags
Fe1 Fe 0.81170(4) 0.93107(5) 0.12951(2) 0.01051(15) Uani 1 1 d .
P1 P 0.82047(7) 0.83167(9) 0.05776(4) 0.0129(2) Uani 1 1 d .
P2 P 0.71760(7) 0.81130(9) 0.14752(4) 0.0118(2) Uani 1 1 d .
C51 C 0.7491(3) 1.0766(4) 0.15181(17) 0.0150(9) Uani 1 1 d .
C52 C 0.7730(3) 1.0896(3) 0.10005(17) 0.0162(9) Uani 1 1 d .
C53 C 0.8580(3) 1.0797(4) 0.10295(17) 0.0160(9) Uani 1 1 d .
C54 C 0.8877(3) 1.0611(4) 0.15645(17) 0.0150(9) Uani 1 1 d .
C55 C 0.8203(3) 1.0567(4) 0.18663(17) 0.0155(9) Uani 1 1 d .
C56 C 0.6680(3) 1.0980(4) 0.16900(19) 0.0206(10) Uani 1 1 d .
H56A H 0.6632 1.1752 0.1772 0.031 Uiso 1 1 calc R
H56B H 0.6609 1.0548 0.2002 0.031 Uiso 1 1 calc R
H56C H 0.6267 1.0782 0.1409 0.031 Uiso 1 1 calc R
C57 C 0.7204(3) 1.1295(4) 0.05263(18) 0.0213(10) Uani 1 1 d .
H57A H 0.7348 1.2045 0.045 0.032 Uiso 1 1 calc R
H57B H 0.664 1.1265 0.0597 0.032 Uiso 1 1 calc R
H57C H 0.7284 1.0834 0.0226 0.032 Uiso 1 1 calc R
C59 C 0.9112(3) 1.1035(4) 0.06013(18) 0.0229(10) Uani 1 1 d .
H59A H 0.8785 1.1052 0.0263 0.034 Uiso 1 1 calc R
H59B H 0.952 1.0468 0.0596 0.034 Uiso 1 1 calc R
H59C H 0.9373 1.174 0.0666 0.034 Uiso 1 1 calc R
C60 C 0.9750(3) 1.0599(4) 0.17823(19) 0.0212(10) Uani 1 1 d .
H60A H 1.0088 1.0475 0.1498 0.032 Uiso 1 1 calc R
H60B H 0.9838 1.0017 0.2041 0.032 Uiso 1 1 calc R
H60C H 0.989 1.1297 0.1949 0.032 Uiso 1 1 calc R
C61 C 0.8247(3) 1.0430(4) 0.24468(18) 0.0226(10) Uani 1 1 d .
H61A H 0.8665 0.99 0.2559 0.034 Uiso 1 1 calc R
H61B H 0.7729 1.0173 0.2544 0.034 Uiso 1 1 calc R
H61C H 0.8377 1.1128 0.2617 0.034 Uiso 1 1 calc R
C11 C 0.7574(3) 0.7084(4) 0.06110(17) 0.0174(9) Uani 1 1 d .
H11A H 0.7045 0.7205 0.0413 0.021 Uiso 1 1 calc R
H11B H 0.7835 0.6463 0.0452 0.021 Uiso 1 1 calc R
C12 C 0.7464(3) 0.6828(4) 0.11848(17) 0.0150(9) Uani 1 1 d .
H12A H 0.797 0.6551 0.1369 0.018 Uiso 1 1 calc R
H12B H 0.704 0.6276 0.1207 0.018 Uiso 1 1 calc R
C13 C 0.9200(3) 0.7756(4) 0.04785(17) 0.0170(9) Uani 1 1 d .
C14 C 0.9902(3) 0.8099(4) 0.07703(18) 0.0205(10) Uani 1 1 d .
H14 H 0.9881 0.8659 0.1022 0.025 Uiso 1 1 calc R
C15 C 1.0640(3) 0.7612(5) 0.0690(2) 0.0301(12) Uani 1 1 d .
H15 H 1.1117 0.7834 0.0893 0.036 Uiso 1 1 calc R
C16 C 1.0671(3) 0.6806(5) 0.0314(2) 0.0331(13) Uani 1 1 d .
H16 H 1.1168 0.6475 0.0262 0.04 Uiso 1 1 calc R
C17 C 0.9981(4) 0.6487(4) 0.0018(2) 0.0296(12) Uani 1 1 d .
H17 H 1.0007 0.5947 -0.0243 0.036 Uiso 1 1 calc R
C18 C 0.9244(3) 0.6951(4) 0.00975(19) 0.0232(10) Uani 1 1 d .
H18 H 0.8771 0.6722 -0.0107 0.028 Uiso 1 1 calc R
C19 C 0.7901(3) 0.8865(4) -0.00764(16) 0.0162(9) Uani 1 1 d .
C20 C 0.7092(3) 0.8932(4) -0.02728(17) 0.0192(9) Uani 1 1 d .
H20 H 0.6691 0.8662 -0.0072 0.023 Uiso 1 1 calc R
C21 C 0.6872(3) 0.9393(4) -0.07616(19) 0.0254(11) Uani 1 1 d .
H21 H 0.6322 0.9425 -0.0894 0.03 Uiso 1 1 calc R
C22 C 0.7454(3) 0.9804(5) -0.10534(19) 0.0277(11) Uani 1 1 d .
H22 H 0.7303 1.0131 -0.1383 0.033 Uiso 1 1 calc R
C23 C 0.8259(3) 0.9741(4) -0.0866(2) 0.0265(11) Uani 1 1 d .
H23 H 0.8658 1.0015 -0.1069 0.032 Uiso 1 1 calc R
C24 C 0.8480(3) 0.9276(4) -0.03822(18) 0.0198(9) Uani 1 1 d .
H24 H 0.9032 0.9235 -0.0256 0.024 Uiso 1 1 calc R
C25 C 0.6121(3) 0.8197(4) 0.12042(16) 0.0145(9) Uani 1 1 d .
C26 C 0.5588(3) 0.7387(4) 0.13282(18) 0.0189(9) Uani 1 1 d .
H26 H 0.5763 0.6838 0.1573 0.023 Uiso 1 1 calc R
C27 C 0.4802(3) 0.7382(4) 0.10941(19) 0.0232(10) Uani 1 1 d .
H27 H 0.4445 0.6823 0.1175 0.028 Uiso 1 1 calc R
C28 C 0.4538(3) 0.8188(5) 0.07438(19) 0.0256(11) Uani 1 1 d .
H28 H 0.4001 0.8182 0.0586 0.031 Uiso 1 1 calc R
C29 C 0.5058(3) 0.9004(5) 0.06224(19) 0.0268(11) Uani 1 1 d .
H29 H 0.4872 0.9566 0.0388 0.032 Uiso 1 1 calc R
C30 C 0.5854(3) 0.9003(4) 0.08439(17) 0.0196(10) Uani 1 1 d .
H30 H 0.6214 0.9548 0.075 0.024 Uiso 1 1 calc R
C31 C 0.7094(3) 0.7823(4) 0.21656(16) 0.0157(9) Uani 1 1 d .
C32 C 0.7603(3) 0.7078(4) 0.24365(19) 0.0256(11) Uani 1 1 d .
H32 H 0.7982 0.6688 0.2259 0.031 Uiso 1 1 calc R
C33 C 0.7557(3) 0.6905(5) 0.2970(2) 0.0336(13) Uani 1 1 d .
H33 H 0.7904 0.6396 0.3154 0.04 Uiso 1 1 calc R
C34 C 0.7004(4) 0.7476(5) 0.32314(19) 0.0318(13) Uani 1 1 d .
H34 H 0.6982 0.7366 0.3595 0.038 Uiso 1 1 calc R
C35 C 0.6489(3) 0.8200(4) 0.29646(19) 0.0283(12) Uani 1 1 d .
H35 H 0.6108 0.8584 0.3144 0.034 Uiso 1 1 calc R
C36 C 0.6525(3) 0.8370(4) 0.24304(18) 0.0208(10) Uani 1 1 d .
H36 H 0.6161 0.886 0.2246 0.025 Uiso 1 1 calc R
C1 C 0.8800(3) 0.8422(3) 0.16609(16) 0.0133(8) Uani 1 1 d .
C2 C 0.9289(3) 0.7859(4) 0.19548(16) 0.0139(8) Uani 1 1 d .
C3 C 0.9719(3) 0.7126(3) 0.22520(16) 0.0144(9) Uani 1 1 d .
C4 C 0.9759(3) 0.5929(4) 0.22578(17) 0.0161(9) Uani 1 1 d .
C41 C 0.9379(3) 0.5128(4) 0.19020(18) 0.0169(9) Uani 1 1 d .
C42 C 0.9084(3) 0.4151(4) 0.2081(2) 0.0288(12) Uani 1 1 d .
H42 H 0.9173 0.3968 0.2441 0.035 Uiso 1 1 calc R
C43 C 0.8660(4) 0.3446(4) 0.1734(2) 0.0341(13) Uani 1 1 d .
H43 H 0.8439 0.2798 0.1859 0.041 Uiso 1 1 calc R
C44 C 0.8559(3) 0.3690(4) 0.1203(2) 0.0304(12) Uani 1 1 d .
H44 H 0.8272 0.3205 0.0966 0.036 Uiso 1 1 calc R
C45 C 0.8873(3) 0.4633(4) 0.10183(19) 0.0226(10) Uani 1 1 d .
H45 H 0.8811 0.4785 0.0655 0.027 Uiso 1 1 calc R
C46 C 0.9281(3) 0.5361(4) 0.13621(18) 0.0182(9) Uani 1 1 d .
H46 H 0.9492 0.6012 0.1234 0.022 Uiso 1 1 calc R
Cl61 Cl 0.37889(15) 0.59439(17) 0.86020(9) 0.0782(8) Uani 1 1 d .
C62 C 0.4569(4) 0.5681(5) 0.9106(2) 0.0362(13) Uani 1 1 d .
H62A H 0.4435 0.5018 0.9296 0.043 Uiso 1 1 calc R
H62B H 0.5073 0.5541 0.8947 0.043 Uiso 1 1 calc R
C63 C 0.4704(4) 0.6592(5) 0.9488(2) 0.0335(13) Uani 1 1 d .
H63A H 0.5101 0.6361 0.9777 0.04 Uiso 1 1 calc R
H63B H 0.4195 0.6749 0.9638 0.04 Uiso 1 1 calc R
Cl64 Cl 0.50535(9) 0.78094(13) 0.92051(6) 0.0420(4) Uani 1 1 d .
Cl81 Cl 0.89721(12) 0.29261(19) 0.34805(7) 0.0599(5) Uani 1 1 d .
C82 C 0.8034(6) 0.3215(9) 0.3708(4) 0.081(3) Uani 1 1 d .
H82A H 0.7985 0.2757 0.4019 0.097 Uiso 1 1 calc R
H82B H 0.8047 0.3978 0.3828 0.097 Uiso 1 1 calc R
C83 C 0.7332(6) 0.3075(13) 0.3368(3) 0.115(5) Uani 1 1 d .
H83A H 0.6894 0.343 0.3537 0.138 Uiso 1 1 calc R
H83B H 0.7213 0.2289 0.3362 0.138 Uiso 1 1 calc R
Cl82 Cl 0.72380(15) 0.3501(3) 0.27273(10) 0.0872(8) Uani 1 1 d .
Cl71 Cl 0.57220(16) 0.9011(2) 0.79770(7) 0.0792(8) Uani 1 1 d .
C72 C 0.5137(4) 0.7859(6) 0.7781(2) 0.0471(17) Uani 1 1 d .
H72A H 0.5458 0.7197 0.7866 0.056 Uiso 1 1 calc R
H72B H 0.4663 0.7834 0.7982 0.056 Uiso 1 1 calc R
P11 P 0.69654(9) 0.47174(12) 0.95976(6) 0.0339(4) Uani 1 1 d .
F101 F 0.7170(4) 0.3472(6) 0.9692(3) 0.0373(5) Uani 0.5 1 d P
F102 F 0.6713(4) 0.6011(6) 0.9593(3) 0.0373(5) Uani 0.5 1 d P
F103 F 0.7866(4) 0.5031(6) 0.9683(3) 0.0373(5) Uani 0.5 1 d P
F104 F 0.5994(4) 0.4465(6) 0.9613(3) 0.0373(5) Uani 0.5 1 d P
F105 F 0.7656(4) 0.4605(6) 1.0035(3) 0.0373(5) Uani 0.5 1 d P
F106 F 0.6337(4) 0.5013(6) 0.9873(3) 0.0373(5) Uani 0.5 1 d P
F107 F 0.6932(5) 0.4652(6) 0.9018(3) 0.0373(5) Uani 0.5 1 d P
F108 F 0.6962(4) 0.4807(6) 1.0262(3) 0.0373(5) Uani 0.5 1 d P
F109 F 0.7738(4) 0.4374(6) 0.9168(3) 0.0373(5) Uani 0.5 1 d P
F110 F 0.6492(5) 0.4756(6) 0.8995(3) 0.0373(5) Uani 0.5 1 d P
F111 F 0.7219(4) 0.5962(6) 0.9471(3) 0.0373(5) Uani 0.5 1 d P
F112 F 0.6875(4) 0.3428(6) 0.9580(3) 0.0373(5) Uani 0.5 1 d P

loop_
_atom_site_aniso_label
_atom_site_aniso_U_11
_atom_site_aniso_U_22
_atom_site_aniso_U_33
_atom_site_aniso_U_23
_atom_site_aniso_U_13
_atom_site_aniso_U_12
Fe1 0.0122(3) 0.0112(3) 0.0082(3) 0.0008(2) 0.0017(2) -0.0001(2)
P1 0.0138(5) 0.0149(5) 0.0106(5) -0.0006(4) 0.0041(4) 0.0008(4)
P2 0.0128(5) 0.0128(5) 0.0100(5) 0.0003(4) 0.0029(4) -0.0004(4)
C51 0.016(2) 0.012(2) 0.017(2) -0.0037(16) -0.0002(17) -0.0003(17)
C52 0.024(2) 0.009(2) 0.015(2) -0.0011(16) 0.0024(17) 0.0002(17)
C53 0.021(2) 0.012(2) 0.015(2) -0.0015(16) 0.0022(17) -0.0030(17)
C54 0.018(2) 0.011(2) 0.016(2) -0.0007(16) 0.0023(17) -0.0060(17)
C55 0.022(2) 0.011(2) 0.013(2) -0.0002(16) 0.0020(17) -0.0003(17)
C56 0.017(2) 0.020(2) 0.026(2) -0.0056(19) 0.0058(19) 0.0046(18)
C57 0.023(2) 0.018(2) 0.021(2) 0.0018(18) -0.0022(19) 0.0007(19)
C59 0.032(3) 0.023(3) 0.016(2) 0.0012(18) 0.011(2) -0.008(2)
C60 0.018(2) 0.023(2) 0.022(2) -0.0035(19) 0.0001(18) -0.0057(19)
C61 0.029(3) 0.024(3) 0.015(2) -0.0023(18) 0.0023(19) -0.004(2)
C11 0.020(2) 0.016(2) 0.017(2) -0.0028(17) 0.0063(17) -0.0005(18)
C12 0.014(2) 0.013(2) 0.018(2) -0.0025(17) 0.0036(16) -0.0002(17)
C13 0.017(2) 0.017(2) 0.018(2) 0.0045(17) 0.0081(17) 0.0048(18)
C14 0.018(2) 0.023(2) 0.021(2) 0.0110(19) 0.0067(18) 0.0058(19)
C15 0.017(2) 0.039(3) 0.035(3) 0.017(2) 0.007(2) 0.007(2)
C16 0.028(3) 0.029(3) 0.047(3) 0.015(2) 0.026(3) 0.016(2)
C17 0.037(3) 0.022(3) 0.034(3) 0.008(2) 0.023(2) 0.012(2)
C18 0.030(3) 0.021(2) 0.020(2) 0.0033(19) 0.012(2) 0.005(2)
C19 0.020(2) 0.018(2) 0.0107(19) -0.0008(17) 0.0032(17) 0.0034(18)
C20 0.019(2) 0.024(2) 0.015(2) 0.0000(18) 0.0040(17) 0.0025(19)
C21 0.023(3) 0.033(3) 0.020(2) -0.002(2) -0.0027(19) 0.007(2)
C22 0.034(3) 0.032(3) 0.017(2) 0.006(2) 0.000(2) 0.006(2)
C23 0.027(3) 0.031(3) 0.022(2) 0.008(2) 0.007(2) 0.001(2)
C24 0.017(2) 0.025(2) 0.019(2) 0.0014(19) 0.0050(18) 0.0009(19)
C25 0.014(2) 0.017(2) 0.0125(19) -0.0023(16) 0.0009(16) 0.0027(17)
C26 0.019(2) 0.017(2) 0.021(2) 0.0006(18) 0.0033(18) -0.0001(18)
C27 0.017(2) 0.027(3) 0.026(2) -0.007(2) 0.0038(19) -0.002(2)
C28 0.018(2) 0.037(3) 0.021(2) -0.008(2) -0.0006(19) 0.001(2)
C29 0.028(3) 0.034(3) 0.018(2) 0.007(2) 0.001(2) 0.007(2)
C30 0.021(2) 0.023(2) 0.015(2) 0.0031(18) 0.0038(18) -0.0003(19)
C31 0.019(2) 0.018(2) 0.0102(19) 0.0008(16) 0.0023(16) -0.0065(18)
C32 0.027(3) 0.032(3) 0.019(2) 0.008(2) 0.006(2) -0.003(2)
C33 0.031(3) 0.044(3) 0.025(3) 0.017(2) 0.000(2) 0.000(3)
C34 0.043(3) 0.040(3) 0.013(2) 0.005(2) 0.007(2) -0.010(3)
C35 0.039(3) 0.029(3) 0.019(2) -0.003(2) 0.012(2) -0.008(2)
C36 0.031(3) 0.018(2) 0.014(2) -0.0004(17) 0.0062(19) -0.003(2)
C1 0.018(2) 0.011(2) 0.0109(19) -0.0016(15) 0.0040(16) -0.0069(17)
C2 0.016(2) 0.013(2) 0.0135(19) -0.0006(16) 0.0022(16) -0.0005(17)
C3 0.019(2) 0.011(2) 0.014(2) -0.0007(16) 0.0025(17) -0.0029(17)
C4 0.018(2) 0.013(2) 0.017(2) 0.0005(17) 0.0021(18) 0.0009(17)
C41 0.018(2) 0.013(2) 0.020(2) -0.0038(17) -0.0001(17) 0.0018(18)
C42 0.040(3) 0.019(3) 0.027(3) -0.001(2) 0.002(2) -0.006(2)
C43 0.045(3) 0.016(3) 0.041(3) -0.006(2) 0.005(3) -0.012(2)
C44 0.033(3) 0.021(3) 0.035(3) -0.015(2) -0.005(2) -0.006(2)
C45 0.024(3) 0.021(2) 0.022(2) -0.0081(19) -0.0002(19) 0.005(2)
C46 0.021(2) 0.015(2) 0.019(2) -0.0023(17) 0.0040(18) 0.0005(18)
Cl61 0.0927(16) 0.0460(11) 0.0842(15) 0.0215(10) -0.0501(13) -0.0255(11)
C62 0.037(3) 0.028(3) 0.043(3) 0.006(3) 0.002(3) 0.005(3)
C63 0.033(3) 0.029(3) 0.040(3) 0.009(2) 0.006(2) -0.003(2)
Cl64 0.0394(8) 0.0364(8) 0.0480(9) 0.0113(7) -0.0069(7) -0.0104(6)
Cl81 0.0551(11) 0.0811(14) 0.0440(9) 0.0053(9) 0.0066(8) 0.0069(10)
C82 0.068(6) 0.108(8) 0.067(6) 0.020(5) 0.007(5) 0.029(6)
C83 0.059(6) 0.239(17) 0.044(5) -0.028(7) -0.001(4) 0.018(8)
Cl82 0.0656(14) 0.124(2) 0.0684(14) 0.0186(14) -0.0140(11) -0.0063(14)
Cl71 0.1079(19) 0.0940(17) 0.0355(9) -0.0055(10) 0.0057(10) -0.0507(15)
C72 0.035(3) 0.067(5) 0.040(4) 0.003(3) 0.004(3) -0.002(3)
P11 0.0294(8) 0.0217(7) 0.0463(9) 0.0021(6) -0.0166(6) -0.0039(6)
F101 0.0395(13) 0.0357(11) 0.0357(11) -0.0016(8) -0.0019(9) -0.0034(10)
F102 0.0395(13) 0.0357(11) 0.0357(11) -0.0016(8) -0.0019(9) -0.0034(10)
F103 0.0395(13) 0.0357(11) 0.0357(11) -0.0016(8) -0.0019(9) -0.0034(10)
F104 0.0395(13) 0.0357(11) 0.0357(11) -0.0016(8) -0.0019(9) -0.0034(10)
F105 0.0395(13) 0.0357(11) 0.0357(11) -0.0016(8) -0.0019(9) -0.0034(10)
F106 0.0395(13) 0.0357(11) 0.0357(11) -0.0016(8) -0.0019(9) -0.0034(10)
F107 0.0395(13) 0.0357(11) 0.0357(11) -0.0016(8) -0.0019(9) -0.0034(10)
F108 0.0395(13) 0.0357(11) 0.0357(11) -0.0016(8) -0.0019(9) -0.0034(10)
F109 0.0395(13) 0.0357(11) 0.0357(11) -0.0016(8) -0.0019(9) -0.0034(10)
F110 0.0395(13) 0.0357(11) 0.0357(11) -0.0016(8) -0.0019(9) -0.0034(10)
F111 0.0395(13) 0.0357(11) 0.0357(11) -0.0016(8) -0.0019(9) -0.0034(10)
F112 0.0395(13) 0.0357(11) 0.0357(11) -0.0016(8) -0.0019(9) -0.0034(10)

loop_
_atom_type_symbol
_atom_type_description
_atom_type_scat_dispersion_real
_atom_type_scat_dispersion_imag
_atom_type_scat_source
C C 0.0033 0.0016 'International Tables Vol C Tables 4.2.6.8 and 6.1.1.4'
H H 0 0 'International Tables Vol C Tables 4.2.6.8 and 6.1.1.4'
P P 0.1023 0.0942 'International Tables Vol C Tables 4.2.6.8 and 6.1.1.4'
Cl Cl 0.1484 0.1585 'International Tables Vol C Tables 4.2.6.8 and 6.1.1.4'
Fe Fe 0.3463 0.8444 'International Tables Vol C Tables 4.2.6.8 and 6.1.1.4'
F F 0.0171 0.0103 'International Tables Vol C Tables 4.2.6.8 and 6.1.1.4'

loop_
_geom_angle_atom_site_label_1
_geom_angle_atom_site_label_2
_geom_angle_atom_site_label_3
_geom_angle
_geom_angle_site_symmetry_1
_geom_angle_site_symmetry_3
C1 Fe1 C54 87.69(18) . .
C1 Fe1 C53 117.60(18) . .
C54 Fe1 C53 39.45(16) . .
C1 Fe1 C55 95.03(18) . .
C54 Fe1 C55 39.45(17) . .
C53 Fe1 C55 66.03(16) . .
C1 Fe1 C52 152.95(18) . .
C54 Fe1 C52 65.30(17) . .
C53 Fe1 C52 38.64(17) . .
C55 Fe1 C52 65.37(16) . .
C1 Fe1 C51 131.77(18) . .
C54 Fe1 C51 65.28(17) . .
C53 Fe1 C51 64.99(17) . .
C55 Fe1 C51 38.96(16) . .
C52 Fe1 C51 38.54(16) . .
C1 Fe1 P1 90.40(14) . .
C54 Fe1 P1 126.75(13) . .
C53 Fe1 P1 98.70(12) . .
C55 Fe1 P1 164.59(13) . .
C52 Fe1 P1 104.34(12) . .
C51 Fe1 P1 137.83(12) . .
C1 Fe1 P2 85.01(14) . .
C54 Fe1 P2 147.39(12) . .
C53 Fe1 P2 156.88(13) . .
C55 Fe1 P2 109.70(13) . .
C52 Fe1 P2 118.28(13) . .
C51 Fe1 P2 96.94(12) . .
P1 Fe1 P2 85.10(4) . .
C19 P1 C13 100.5(2) . .
C19 P1 C11 103.7(2) . .
C13 P1 C11 103.0(2) . .
C19 P1 Fe1 121.32(15) . .
C13 P1 Fe1 117.03(16) . .
C11 P1 Fe1 109.06(14) . .
C31 P2 C12 105.9(2) . .
C31 P2 C25 102.5(2) . .
C12 P2 C25 100.2(2) . .
C31 P2 Fe1 116.84(15) . .
C12 P2 Fe1 105.41(15) . .
C25 P2 Fe1 123.64(15) . .
C52 C51 C55 107.7(4) . .
C52 C51 C56 126.9(4) . .
C55 C51 C56 124.6(4) . .
C52 C51 Fe1 70.3(2) . .
C55 C51 Fe1 68.5(2) . .
C56 C51 Fe1 134.3(3) . .
C53 C52 C51 108.2(4) . .
C53 C52 C57 124.7(4) . .
C51 C52 C57 126.1(4) . .
C53 C52 Fe1 69.0(3) . .
C51 C52 Fe1 71.2(2) . .
C57 C52 Fe1 134.6(3) . .
C52 C53 C54 108.3(4) . .
C52 C53 C59 127.1(4) . .
C54 C53 C59 123.8(4) . .
C52 C53 Fe1 72.3(3) . .
C54 C53 Fe1 69.9(2) . .
C59 C53 Fe1 131.4(3) . .
C53 C54 C55 108.0(4) . .
C53 C54 C60 125.9(4) . .
C55 C54 C60 125.7(4) . .
C53 C54 Fe1 70.6(2) . .
C55 C54 Fe1 70.6(2) . .
C60 C54 Fe1 129.8(3) . .
C54 C55 C51 107.8(4) . .
C54 C55 C61 125.5(4) . .
C51 C55 C61 126.6(4) . .
C54 C55 Fe1 69.9(2) . .
C51 C55 Fe1 72.5(2) . .
C61 C55 Fe1 126.8(3) . .
C51 C56 H56A 109.5 . .
C51 C56 H56B 109.5 . .
H56A C56 H56B 109.5 . .
C51 C56 H56C 109.5 . .
H56A C56 H56C 109.5 . .
H56B C56 H56C 109.5 . .
C52 C57 H57A 109.5 . .
C52 C57 H57B 109.5 . .
H57A C57 H57B 109.5 . .
C52 C57 H57C 109.5 . .
H57A C57 H57C 109.5 . .
H57B C57 H57C 109.5 . .
C53 C59 H59A 109.5 . .
C53 C59 H59B 109.5 . .
H59A C59 H59B 109.5 . .
C53 C59 H59C 109.5 . .
H59A C59 H59C 109.5 . .
H59B C59 H59C 109.5 . .
C54 C60 H60A 109.5 . .
C54 C60 H60B 109.5 . .
H60A C60 H60B 109.5 . .
C54 C60 H60C 109.5 . .
H60A C60 H60C 109.5 . .
H60B C60 H60C 109.5 . .
C55 C61 H61A 109.5 . .
C55 C61 H61B 109.5 . .
H61A C61 H61B 109.5 . .
C55 C61 H61C 109.5 . .
H61A C61 H61C 109.5 . .
H61B C61 H61C 109.5 . .
C12 C11 P1 109.6(3) . .
C12 C11 H11A 109.8 . .
P1 C11 H11A 109.8 . .
C12 C11 H11B 109.8 . .
P1 C11 H11B 109.8 . .
H11A C11 H11B 108.2 . .
C11 C12 P2 106.0(3) . .
C11 C12 H12A 110.5 . .
P2 C12 H12A 110.5 . .
C11 C12 H12B 110.5 . .
P2 C12 H12B 110.5 . .
H12A C12 H12B 108.7 . .
C14 C13 C18 119.4(4) . .
C14 C13 P1 122.4(4) . .
C18 C13 P1 118.2(4) . .
C13 C14 C15 119.8(5) . .
C13 C14 H14 120.1 . .
C15 C14 H14 120.1 . .
C16 C15 C14 120.0(5) . .
C16 C15 H15 120 . .
C14 C15 H15 120 . .
C17 C16 C15 120.1(5) . .
C17 C16 H16 119.9 . .
C15 C16 H16 119.9 . .
C16 C17 C18 120.5(5) . .
C16 C17 H17 119.7 . .
C18 C17 H17 119.7 . .
C17 C18 C13 120.1(5) . .
C17 C18 H18 119.9 . .
C13 C18 H18 119.9 . .
C20 C19 C24 118.3(4) . .
C20 C19 P1 121.5(3) . .
C24 C19 P1 120.2(3) . .
C21 C20 C19 120.6(4) . .
C21 C20 H20 119.7 . .
C19 C20 H20 119.7 . .
C22 C21 C20 120.0(5) . .
C22 C21 H21 120 . .
C20 C21 H21 120 . .
C21 C22 C23 120.2(5) . .
C21 C22 H22 119.9 . .
C23 C22 H22 119.9 . .
C24 C23 C22 119.9(5) . .
C24 C23 H23 120.1 . .
C22 C23 H23 120.1 . .
C23 C24 C19 121.0(4) . .
C23 C24 H24 119.5 . .
C19 C24 H24 119.5 . .
C26 C25 C30 119.3(4) . .
C26 C25 P2 119.0(3) . .
C30 C25 P2 121.5(4) . .
C27 C26 C25 120.1(4) . .
C27 C26 H26 119.9 . .
C25 C26 H26 119.9 . .
C28 C27 C26 120.4(5) . .
C28 C27 H27 119.8 . .
C26 C27 H27 119.8 . .
C27 C28 C29 120.1(5) . .
C27 C28 H28 120 . .
C29 C28 H28 120 . .
C28 C29 C30 120.2(5) . .
C28 C29 H29 119.9 . .
C30 C29 H29 119.9 . .
C29 C30 C25 120.0(5) . .
C29 C30 H30 120 . .
C25 C30 H30 120 . .
C32 C31 C36 119.2(4) . .
C32 C31 P2 120.9(4) . .
C36 C31 P2 119.9(4) . .
C31 C32 C33 120.1(5) . .
C31 C32 H32 120 . .
C33 C32 H32 120 . .
C34 C33 C32 120.2(5) . .
C34 C33 H33 119.9 . .
C32 C33 H33 119.9 . .
C35 C34 C33 120.2(5) . .
C35 C34 H34 119.9 . .
C33 C34 H34 119.9 . .
C34 C35 C36 120.1(5) . .
C34 C35 H35 119.9 . .
C36 C35 H35 119.9 . .
C35 C36 C31 120.3(5) . .
C35 C36 H36 119.9 . .
C31 C36 H36 119.9 . .
C2 C1 Fe1 174.5(4) . .
C1 C2 C3 170.3(5) . .
C2 C3 C4 134.3(4) . .
C2 C3 C3 137.2(3) . 2_755
C4 C3 C3 88.1(2) . 2_755
C4 C4 C41 137.0(3) 2_755 .
C4 C4 C3 91.7(2) 2_755 .
C41 C4 C3 131.1(4) . .
C42 C41 C46 119.3(4) . .
C42 C41 C4 121.7(4) . .
C46 C41 C4 118.9(4) . .
C43 C42 C41 120.1(5) . .
C43 C42 H42 120 . .
C41 C42 H42 120 . .
C42 C43 C44 120.0(5) . .
C42 C43 H43 120 . .
C44 C43 H43 120 . .
C45 C44 C43 120.4(5) . .
C45 C44 H44 119.8 . .
C43 C44 H44 119.8 . .
C44 C45 C46 120.3(5) . .
C44 C45 H45 119.8 . .
C46 C45 H45 119.8 . .
C45 C46 C41 119.8(4) . .
C45 C46 H46 120.1 . .
C41 C46 H46 120.1 . .
C63 C62 Cl61 113.2(4) . .
C63 C62 H62A 108.9 . .
Cl61 C62 H62A 108.9 . .
C63 C62 H62B 108.9 . .
Cl61 C62 H62B 108.9 . .
H62A C62 H62B 107.8 . .
C62 C63 Cl64 113.5(4) . .
C62 C63 H63A 108.9 . .
Cl64 C63 H63A 108.9 . .
C62 C63 H63B 108.9 . .
Cl64 C63 H63B 108.9 . .
H63A C63 H63B 107.7 . .
C83 C82 Cl81 119.1(8) . .
C83 C82 H82A 107.5 . .
Cl81 C82 H82A 107.5 . .
C83 C82 H82B 107.5 . .
Cl81 C82 H82B 107.5 . .
H82A C82 H82B 107 . .
C82 C83 Cl82 123.3(9) . .
C82 C83 H83A 106.5 . .
Cl82 C83 H83A 106.5 . .
C82 C83 H83B 106.5 . .
Cl82 C83 H83B 106.5 . .
H83A C83 H83B 106.5 . .
C72 C72 Cl71 112.9(4) 2_656 .
C72 C72 H72A 109 2_656 .
Cl71 C72 H72A 109 . .
C72 C72 H72B 109 2_656 .
Cl71 C72 H72B 109 . .
H72A C72 H72B 107.8 . .
F106 P11 F107 125.2(4) . .
F106 P11 F105 101.8(4) . .
F107 P11 F105 132.8(4) . .
F106 P11 F103 130.1(4) . .
F107 P11 F103 95.4(4) . .
F106 P11 F101 110.0(4) . .
F107 P11 F101 94.9(4) . .
F105 P11 F101 70.5(4) . .
F103 P11 F101 91.5(4) . .
F106 P11 F112 101.7(4) . .
F107 P11 F112 85.6(4) . .
F105 P11 F112 89.6(4) . .
F103 P11 F112 109.9(4) . .
F106 P11 F111 94.7(4) . .
F107 P11 F111 80.6(4) . .
F105 P11 F111 92.2(4) . .
F103 P11 F111 61.7(4) . .
F101 P11 F111 152.0(4) . .
F112 P11 F111 162.8(4) . .
F106 P11 F102 62.5(4) . .
F107 P11 F102 93.5(4) . .
F105 P11 F102 105.4(4) . .
F103 P11 F102 90.3(4) . .
F101 P11 F102 171.1(4) . .
F112 P11 F102 159.8(4) . .
F107 P11 F104 94.2(4) . .
F105 P11 F104 129.3(4) . .
F103 P11 F104 169.8(4) . .
F101 P11 F104 90.7(4) . .
F112 P11 F104 74.0(4) . .
F111 P11 F104 117.1(4) . .
F102 P11 F104 86.0(4) . .
F106 P11 F110 98.8(4) . .
F105 P11 F110 159.2(4) . .
F103 P11 F110 119.3(4) . .
F101 P11 F110 104.2(4) . .
F112 P11 F110 88.2(4) . .
F111 P11 F110 84.1(3) . .
F102 P11 F110 82.4(3) . .
F104 P11 F110 69.6(4) . .
F106 P11 F108 52.4(4) . .
F107 P11 F108 177.6(4) . .
F105 P11 F108 49.7(3) . .
F103 P11 F108 86.7(3) . .
F101 P11 F108 86.1(4) . .
F112 P11 F108 94.7(4) . .
F111 P11 F108 99.5(3) . .
F102 P11 F108 85.3(3) . .
F104 P11 F108 83.6(3) . .
F110 P11 F108 151.1(4) . .
F106 P11 F109 173.9(4) . .
F107 P11 F109 48.9(4) . .
F105 P11 F109 84.0(3) . .
F103 P11 F109 53.7(3) . .
F101 P11 F109 73.3(4) . .
F112 P11 F109 79.8(4) . .
F111 P11 F109 83.3(4) . .
F102 P11 F109 114.5(4) . .
F104 P11 F109 136.3(3) . .
F110 P11 F109 75.3(3) . .
F108 P11 F109 133.5(3) . .
F112 F101 P11 81.2(14) . .
F111 F102 F106 121.1(8) . .
F111 F102 P11 72.5(6) . .
F106 F102 P11 50.3(3) . .
F105 F103 F109 114.4(7) . .
F105 F103 P11 67.9(5) . .
F109 F103 P11 72.4(4) . .
F105 F103 F111 110.1(7) . .
F109 F103 F111 93.0(5) . .
P11 F103 F111 61.6(4) . .
F106 F104 P11 55.5(5) . .
F103 F105 F108 126.7(7) . .
F103 F105 P11 69.1(5) . .
F108 F105 P11 71.7(4) . .
F104 F106 P11 84.3(6) . .
F104 F106 F108 130.3(8) . .
P11 F106 F108 76.3(5) . .
F104 F106 F102 114.5(7) . .
P11 F106 F102 67.2(4) . .
F108 F106 F102 99.3(6) . .
F110 F107 F109 167.7(11) . .
F110 F107 P11 90.4(9) . .
F109 F107 P11 78.3(5) . .
F105 F108 F106 109.7(6) . .
F105 F108 P11 58.6(4) . .
F106 F108 P11 51.3(4) . .
F107 F109 F103 99.0(6) . .
F107 F109 P11 52.8(4) . .
F103 F109 P11 53.9(3) . .
F107 F110 P11 63.1(8) . .
F102 F111 P11 74.4(6) . .
F102 F111 F103 121.8(8) . .
P11 F111 F103 56.7(3) . .
F101 F112 P11 79.0(14) . .

loop_
_geom_bond_atom_site_label_1
_geom_bond_atom_site_label_2
_geom_bond_distance
_geom_bond_site_symmetry_2
Fe1 C1 1.784(5) .
Fe1 C54 2.121(4) .
Fe1 C53 2.130(4) .
Fe1 C55 2.131(4) .
Fe1 C52 2.173(4) .
Fe1 C51 2.184(4) .
Fe1 P1 2.2332(12) .
Fe1 P2 2.2425(12) .
P1 C19 1.838(4) .
P1 C13 1.847(5) .
P1 C11 1.858(5) .
P2 C31 1.831(4) .
P2 C12 1.837(4) .
P2 C25 1.838(4) .
C51 C52 1.438(6) .
C51 C55 1.440(6) .
C51 C56 1.493(6) .
C52 C53 1.424(7) .
C52 C57 1.514(6) .
C53 C54 1.435(6) .
C53 C59 1.513(6) .
C54 C55 1.435(6) .
C54 C60 1.513(6) .
C55 C61 1.498(6) .
C56 H56A 0.98 .
C56 H56B 0.98 .
C56 H56C 0.98 .
C57 H57A 0.98 .
C57 H57B 0.98 .
C57 H57C 0.98 .
C59 H59A 0.98 .
C59 H59B 0.98 .
C59 H59C 0.98 .
C60 H60A 0.98 .
C60 H60B 0.98 .
C60 H60C 0.98 .
C61 H61A 0.98 .
C61 H61B 0.98 .
C61 H61C 0.98 .
C11 C12 1.539(6) .
C11 H11A 0.99 .
C11 H11B 0.99 .
C12 H12A 0.99 .
C12 H12B 0.99 .
C13 C14 1.395(7) .
C13 C18 1.402(7) .
C14 C15 1.409(7) .
C14 H14 0.95 .
C15 C16 1.392(9) .
C15 H15 0.95 .
C16 C17 1.377(9) .
C16 H16 0.95 .
C17 C18 1.394(7) .
C17 H17 0.95 .
C18 H18 0.95 .
C19 C20 1.401(6) .
C19 C24 1.403(6) .
C20 C21 1.396(7) .
C20 H20 0.95 .
C21 C22 1.385(7) .
C21 H21 0.95 .
C22 C23 1.388(7) .
C22 H22 0.95 .
C23 C24 1.387(7) .
C23 H23 0.95 .
C24 H24 0.95 .
C25 C26 1.398(6) .
C25 C30 1.402(6) .
C26 C27 1.393(7) .
C26 H26 0.95 .
C27 C28 1.384(7) .
C27 H27 0.95 .
C28 C29 1.387(8) .
C28 H28 0.95 .
C29 C30 1.397(7) .
C29 H29 0.95 .
C30 H30 0.95 .
C31 C32 1.392(7) .
C31 C36 1.400(7) .
C32 C33 1.399(7) .
C32 H32 0.95 .
C33 C34 1.389(8) .
C33 H33 0.95 .
C34 C35 1.377(8) .
C34 H34 0.95 .
C35 C36 1.398(6) .
C35 H35 0.95 .
C36 H36 0.95 .
C1 C2 1.266(6) .
C2 C3 1.345(6) .
C3 C4 1.477(6) .
C3 C3 1.509(8) 2_755
C4 C4 1.417(9) 2_755
C4 C41 1.450(6) .
C41 C42 1.399(7) .
C41 C46 1.412(6) .
C42 C43 1.390(7) .
C42 H42 0.95 .
C43 C44 1.392(8) .
C43 H43 0.95 .
C44 C45 1.380(8) .
C44 H44 0.95 .
C45 C46 1.391(6) .
C45 H45 0.95 .
C46 H46 0.95 .
Cl61 C62 1.778(6) .
C62 C63 1.494(8) .
C62 H62A 0.99 .
C62 H62B 0.99 .
C63 Cl64 1.792(6) .
C63 H63A 0.99 .
C63 H63B 0.99 .
Cl81 C82 1.768(9) .
C82 C83 1.405(12) .
C82 H82A 0.99 .
C82 H82B 0.99 .
C83 Cl82 1.723(11) .
C83 H83A 0.99 .
C83 H83B 0.99 .
Cl71 C72 1.771(8) .
C72 C72 1.474(13) 2_656
C72 H72A 0.99 .
C72 H72B 0.99 .
P11 F106 1.376(7) .
P11 F107 1.490(7) .
P11 F105 1.539(7) .
P11 F103 1.552(7) .
P11 F101 1.587(8) .
P11 F112 1.598(8) .
P11 F111 1.634(7) .
P11 F102 1.650(7) .
P11 F104 1.662(7) .
P11 F110 1.670(7) .
P11 F108 1.712(7) .
P11 F109 1.832(7) .
F101 F112 0.549(8) .
F102 F111 0.935(9) .
F102 F106 1.588(10) .
F103 F105 1.134(9) .
F103 F109 1.549(9) .
F103 F111 1.635(10) .
F104 F106 1.077(9) .
F105 F108 1.374(10) .
F106 F108 1.397(9) .
F107 F110 0.744(8) .
F107 F109 1.410(10) .

loop_
_geom_torsion_atom_site_label_1
_geom_torsion_atom_site_label_2
_geom_torsion_atom_site_label_3
_geom_torsion_atom_site_label_4
_geom_torsion
_geom_torsion_site_symmetry_1
_geom_torsion_site_symmetry_4
C1 Fe1 P1 C19 -161.5(2) . .
C54 Fe1 P1 C19 -74.1(2) . .
C53 Fe1 P1 C19 -43.5(2) . .
C55 Fe1 P1 C19 -50.7(5) . .
C52 Fe1 P1 C19 -4.4(2) . .
C51 Fe1 P1 C19 18.6(3) . .
P2 Fe1 P1 C19 113.53(18) . .
C1 Fe1 P1 C13 -38.1(2) . .
C54 Fe1 P1 C13 49.3(2) . .
C53 Fe1 P1 C13 79.9(2) . .
C55 Fe1 P1 C13 72.7(5) . .
C52 Fe1 P1 C13 119.0(2) . .
C51 Fe1 P1 C13 142.0(2) . .
P2 Fe1 P1 C13 -123.04(17) . .
C1 Fe1 P1 C11 78.3(2) . .
C54 Fe1 P1 C11 165.7(2) . .
C53 Fe1 P1 C11 -163.7(2) . .
C55 Fe1 P1 C11 -170.9(5) . .
C52 Fe1 P1 C11 -124.6(2) . .
C51 Fe1 P1 C11 -101.6(2) . .
P2 Fe1 P1 C11 -6.69(17) . .
C1 Fe1 P2 C31 56.8(2) . .
C54 Fe1 P2 C31 -21.0(3) . .
C53 Fe1 P2 C31 -111.7(4) . .
C55 Fe1 P2 C31 -36.8(2) . .
C52 Fe1 P2 C31 -108.7(2) . .
C51 Fe1 P2 C31 -74.7(2) . .
P1 Fe1 P2 C31 147.63(18) . .
C1 Fe1 P2 C12 -60.5(2) . .
C54 Fe1 P2 C12 -138.3(3) . .
C53 Fe1 P2 C12 131.1(3) . .
C55 Fe1 P2 C12 -154.0(2) . .
C52 Fe1 P2 C12 134.0(2) . .
C51 Fe1 P2 C12 167.99(19) . .
P1 Fe1 P2 C12 30.35(15) . .
C1 Fe1 P2 C25 -174.2(2) . .
C54 Fe1 P2 C25 108.0(3) . .
C53 Fe1 P2 C25 17.3(4) . .
C55 Fe1 P2 C25 92.2(2) . .
C52 Fe1 P2 C25 20.2(2) . .
C51 Fe1 P2 C25 54.2(2) . .
P1 Fe1 P2 C25 -83.41(17) . .
C1 Fe1 C51 C52 142.7(3) . .
C54 Fe1 C51 C52 80.8(3) . .
C53 Fe1 C51 C52 37.1(3) . .
C55 Fe1 C51 C52 119.3(4) . .
P1 Fe1 C51 C52 -37.5(3) . .
P2 Fe1 C51 C52 -127.8(2) . .
C1 Fe1 C51 C55 23.4(4) . .
C54 Fe1 C51 C55 -38.5(3) . .
C53 Fe1 C51 C55 -82.2(3) . .
C52 Fe1 C51 C55 -119.3(4) . .
P1 Fe1 C51 C55 -156.7(2) . .
P2 Fe1 C51 C55 112.9(2) . .
C1 Fe1 C51 C56 -94.5(5) . .
C54 Fe1 C51 C56 -156.4(5) . .
C53 Fe1 C51 C56 159.9(5) . .
C55 Fe1 C51 C56 -117.9(5) . .
C52 Fe1 C51 C56 122.8(6) . .
P1 Fe1 C51 C56 85.4(5) . .
P2 Fe1 C51 C56 -5.0(5) . .
C55 C51 C52 C53 -0.9(5) . .
C56 C51 C52 C53 169.4(4) . .
Fe1 C51 C52 C53 -59.3(3) . .
C55 C51 C52 C57 -169.5(4) . .
C56 C51 C52 C57 0.8(7) . .
Fe1 C51 C52 C57 132.1(5) . .
C55 C51 C52 Fe1 58.5(3) . .
C56 C51 C52 Fe1 -131.2(5) . .
C1 Fe1 C52 C53 35.1(5) . .
C54 Fe1 C52 C53 38.2(2) . .
C55 Fe1 C52 C53 81.8(3) . .
C51 Fe1 C52 C53 118.9(4) . .
P1 Fe1 C52 C53 -86.0(2) . .
P2 Fe1 C52 C53 -178.1(2) . .
C1 Fe1 C52 C51 -83.8(5) . .
C54 Fe1 C52 C51 -80.7(3) . .
C53 Fe1 C52 C51 -118.9(4) . .
C55 Fe1 C52 C51 -37.1(3) . .
P1 Fe1 C52 C51 155.1(2) . .
P2 Fe1 C52 C51 62.9(3) . .
C1 Fe1 C52 C57 153.7(4) . .
C54 Fe1 C52 C57 156.8(5) . .
C53 Fe1 C52 C57 118.6(6) . .
C55 Fe1 C52 C57 -159.6(5) . .
C51 Fe1 C52 C57 -122.5(6) . .
P1 Fe1 C52 C57 32.6(5) . .
P2 Fe1 C52 C57 -59.6(5) . .
C51 C52 C53 C54 -0.4(5) . .
C57 C52 C53 C54 168.4(4) . .
Fe1 C52 C53 C54 -61.0(3) . .
C51 C52 C53 C59 -170.4(4) . .
C57 C52 C53 C59 -1.6(7) . .
Fe1 C52 C53 C59 128.9(5) . .
C51 C52 C53 Fe1 60.7(3) . .
C57 C52 C53 Fe1 -130.5(4) . .
C1 Fe1 C53 C52 -162.8(3) . .
C54 Fe1 C53 C52 -117.8(4) . .
C55 Fe1 C53 C52 -80.0(3) . .
C51 Fe1 C53 C52 -37.0(2) . .
P1 Fe1 C53 C52 102.1(2) . .
P2 Fe1 C53 C52 4.2(5) . .
C1 Fe1 C53 C54 -45.0(3) . .
C55 Fe1 C53 C54 37.9(3) . .
C52 Fe1 C53 C54 117.8(4) . .
C51 Fe1 C53 C54 80.8(3) . .
P1 Fe1 C53 C54 -140.1(2) . .
P2 Fe1 C53 C54 122.0(3) . .
C1 Fe1 C53 C59 72.9(5) . .
C54 Fe1 C53 C59 117.9(6) . .
C55 Fe1 C53 C59 155.8(5) . .
C52 Fe1 C53 C59 -124.2(5) . .
C51 Fe1 C53 C59 -161.2(5) . .
P1 Fe1 C53 C59 -22.1(5) . .
P2 Fe1 C53 C59 -120.1(4) . .
C52 C53 C54 C55 1.5(5) . .
C59 C53 C54 C55 171.9(4) . .
Fe1 C53 C54 C55 -61.1(3) . .
C52 C53 C54 C60 -171.8(4) . .
C59 C53 C54 C60 -1.3(7) . .
Fe1 C53 C54 C60 125.7(5) . .
C52 C53 C54 Fe1 62.5(3) . .
C59 C53 C54 Fe1 -127.0(4) . .
C1 Fe1 C54 C53 141.1(3) . .
C55 Fe1 C54 C53 -118.1(4) . .
C52 Fe1 C54 C53 -37.4(3) . .
C51 Fe1 C54 C53 -80.0(3) . .
P1 Fe1 C54 C53 52.4(3) . .
P2 Fe1 C54 C53 -141.8(2) . .
C1 Fe1 C54 C55 -100.8(3) . .
C53 Fe1 C54 C55 118.1(4) . .
C52 Fe1 C54 C55 80.6(3) . .
C51 Fe1 C54 C55 38.0(2) . .
P1 Fe1 C54 C55 170.4(2) . .
P2 Fe1 C54 C55 -23.8(4) . .
C1 Fe1 C54 C60 20.0(4) . .
C53 Fe1 C54 C60 -121.1(5) . .
C55 Fe1 C54 C60 120.8(5) . .
C52 Fe1 C54 C60 -158.5(5) . .
C51 Fe1 C54 C60 158.9(5) . .
P1 Fe1 C54 C60 -68.7(4) . .
P2 Fe1 C54 C60 97.1(4) . .
C53 C54 C55 C51 -2.0(5) . .
C60 C54 C55 C51 171.2(4) . .
Fe1 C54 C55 C51 -63.1(3) . .
C53 C54 C55 C61 -177.4(4) . .
C60 C54 C55 C61 -4.2(7) . .
Fe1 C54 C55 C61 121.5(4) . .
C53 C54 C55 Fe1 61.0(3) . .
C60 C54 C55 Fe1 -125.7(5) . .
C52 C51 C55 C54 1.8(5) . .
C56 C51 C55 C54 -168.8(4) . .
Fe1 C51 C55 C54 61.4(3) . .
C52 C51 C55 C61 177.1(4) . .
C56 C51 C55 C61 6.5(7) . .
Fe1 C51 C55 C61 -123.3(5) . .
C52 C51 C55 Fe1 -59.6(3) . .
C56 C51 C55 Fe1 129.8(4) . .
C1 Fe1 C55 C54 80.2(3) . .
C53 Fe1 C55 C54 -37.8(3) . .
C52 Fe1 C55 C54 -80.4(3) . .
C51 Fe1 C55 C54 -117.1(4) . .
P1 Fe1 C55 C54 -30.0(6) . .
P2 Fe1 C55 C54 166.7(2) . .
C1 Fe1 C55 C51 -162.7(3) . .
C54 Fe1 C55 C51 117.1(4) . .
C53 Fe1 C55 C51 79.3(3) . .
C52 Fe1 C55 C51 36.7(3) . .
P1 Fe1 C55 C51 87.1(5) . .
P2 Fe1 C55 C51 -76.2(3) . .
C1 Fe1 C55 C61 -39.7(4) . .
C54 Fe1 C55 C61 -119.9(5) . .
C53 Fe1 C55 C61 -157.7(5) . .
C52 Fe1 C55 C61 159.7(5) . .
C51 Fe1 C55 C61 123.0(5) . .
P1 Fe1 C55 C61 -149.9(4) . .
P2 Fe1 C55 C61 46.8(4) . .
C19 P1 C11 C12 -154.5(3) . .
C13 P1 C11 C12 101.1(3) . .
Fe1 P1 C11 C12 -23.9(3) . .
P1 C11 C12 P2 48.0(4) . .
C31 P2 C12 C11 -177.2(3) . .
C25 P2 C12 C11 76.5(3) . .
Fe1 P2 C12 C11 -52.8(3) . .
C19 P1 C13 C14 120.7(4) . .
C11 P1 C13 C14 -132.4(4) . .
Fe1 P1 C13 C14 -12.8(4) . .
C19 P1 C13 C18 -59.7(4) . .
C11 P1 C13 C18 47.2(4) . .
Fe1 P1 C13 C18 166.8(3) . .
C18 C13 C14 C15 -1.9(7) . .
P1 C13 C14 C15 177.6(4) . .
C13 C14 C15 C16 1.2(7) . .
C14 C15 C16 C17 0.4(8) . .
C15 C16 C17 C18 -1.3(8) . .
C16 C17 C18 C13 0.5(7) . .
C14 C13 C18 C17 1.1(7) . .
P1 C13 C18 C17 -178.5(4) . .
C13 P1 C19 C20 150.7(4) . .
C11 P1 C19 C20 44.4(4) . .
Fe1 P1 C19 C20 -78.4(4) . .
C13 P1 C19 C24 -32.3(4) . .
C11 P1 C19 C24 -138.6(4) . .
Fe1 P1 C19 C24 98.6(4) . .
C24 C19 C20 C21 0.3(7) . .
P1 C19 C20 C21 177.3(4) . .
C19 C20 C21 C22 -1.0(8) . .
C20 C21 C22 C23 1.2(8) . .
C21 C22 C23 C24 -0.8(8) . .
C22 C23 C24 C19 0.0(8) . .
C20 C19 C24 C23 0.2(7) . .
P1 C19 C24 C23 -176.8(4) . .
C31 P2 C25 C26 -47.4(4) . .
C12 P2 C25 C26 61.6(4) . .
Fe1 P2 C25 C26 177.9(3) . .
C31 P2 C25 C30 137.9(4) . .
C12 P2 C25 C30 -113.1(4) . .
Fe1 P2 C25 C30 3.2(4) . .
C30 C25 C26 C27 0.2(7) . .
P2 C25 C26 C27 -174.7(4) . .
C25 C26 C27 C28 -1.0(7) . .
C26 C27 C28 C29 0.2(7) . .
C27 C28 C29 C30 1.5(8) . .
C28 C29 C30 C25 -2.3(7) . .
C26 C25 C30 C29 1.5(7) . .
P2 C25 C30 C29 176.2(4) . .
C12 P2 C31 C32 34.7(4) . .
C25 P2 C31 C32 139.2(4) . .
Fe1 P2 C31 C32 -82.3(4) . .
C12 P2 C31 C36 -146.7(4) . .
C25 P2 C31 C36 -42.1(4) . .
Fe1 P2 C31 C36 96.3(4) . .
C36 C31 C32 C33 -1.7(7) . .
P2 C31 C32 C33 177.0(4) . .
C31 C32 C33 C34 -0.1(8) . .
C32 C33 C34 C35 1.2(9) . .
C33 C34 C35 C36 -0.6(8) . .
C34 C35 C36 C31 -1.2(8) . .
C32 C31 C36 C35 2.4(7) . .
P2 C31 C36 C35 -176.3(4) . .
C2 C3 C4 C4 -170.2(5) . 2_755
C3 C3 C4 C4 3.8(5) 2_755 2_755
C2 C3 C4 C41 6.1(9) . .
C3 C3 C4 C41 -179.9(5) 2_755 .
C4 C4 C41 C42 33.1(10) 2_755 .
C3 C4 C41 C42 -141.5(5) . .
C4 C4 C41 C46 -149.1(7) 2_755 .
C3 C4 C41 C46 36.3(7) . .
C46 C41 C42 C43 -3.5(8) . .
C4 C41 C42 C43 174.2(5) . .
C41 C42 C43 C44 2.8(9) . .
C42 C43 C44 C45 -0.4(9) . .
C43 C44 C45 C46 -1.3(8) . .
C44 C45 C46 C41 0.6(7) . .
C42 C41 C46 C45 1.8(7) . .
C4 C41 C46 C45 -176.0(4) . .
Cl61 C62 C63 Cl64 -64.8(5) . .
Cl81 C82 C83 Cl82 -44.1(16) . .
F106 P11 F101 F112 68.0(15) . .
F107 P11 F101 F112 -62.3(15) . .
F105 P11 F101 F112 163.9(15) . .
F103 P11 F101 F112 -157.9(14) . .
F111 P11 F101 F112 -141.6(13) . .
F104 P11 F101 F112 32.0(14) . .
F110 P11 F101 F112 -37.1(15) . .
F108 P11 F101 F112 115.5(14) . .
F109 P11 F101 F112 -106.7(14) . .
F106 P11 F102 F111 165.0(7) . .
F107 P11 F102 F111 -66.8(7) . .
F105 P11 F102 F111 69.5(7) . .
F103 P11 F102 F111 28.7(6) . .
F112 P11 F102 F111 -153.7(10) . .
F104 P11 F102 F111 -160.8(6) . .
F110 P11 F102 F111 -90.9(6) . .
F108 P11 F102 F111 115.3(6) . .
F109 P11 F102 F111 -20.9(7) . .
F107 P11 F102 F106 128.2(5) . .
F105 P11 F102 F106 -95.5(4) . .
F103 P11 F102 F106 -136.3(4) . .
F112 P11 F102 F106 41.3(11) . .
F111 P11 F102 F106 -165.0(7) . .
F104 P11 F102 F106 34.2(4) . .
F110 P11 F102 F106 104.1(4) . .
F108 P11 F102 F106 -49.7(4) . .
F109 P11 F102 F106 174.1(4) . .
F106 P11 F103 F105 59.4(7) . .
F107 P11 F103 F105 -153.8(5) . .
F101 P11 F103 F105 -58.7(6) . .
F112 P11 F103 F105 -66.5(6) . .
F111 P11 F103 F105 129.9(6) . .
F102 P11 F103 F105 112.6(5) . .
F110 P11 F103 F105 -165.9(5) . .
F108 P11 F103 F105 27.3(5) . .
F109 P11 F103 F105 -126.6(6) . .
F106 P11 F103 F109 -174.0(5) . .
F107 P11 F103 F109 -27.2(4) . .
F105 P11 F103 F109 126.6(6) . .
F101 P11 F103 F109 67.9(4) . .
F112 P11 F103 F109 60.1(5) . .
F111 P11 F103 F109 -103.4(5) . .
F102 P11 F103 F109 -120.8(4) . .
F110 P11 F103 F109 -39.3(5) . .
F108 P11 F103 F109 154.0(4) . .
F106 P11 F103 F111 -70.5(6) . .
F107 P11 F103 F111 76.3(4) . .
F105 P11 F103 F111 -129.9(6) . .
F101 P11 F103 F111 171.4(4) . .
F112 P11 F103 F111 163.6(4) . .
F102 P11 F103 F111 -17.3(4) . .
F110 P11 F103 F111 64.2(5) . .
F108 P11 F103 F111 -102.6(4) . .
F109 P11 F103 F111 103.4(5) . .
F107 P11 F104 F106 -143.9(6) . .
F105 P11 F104 F106 56.1(7) . .
F101 P11 F104 F106 121.1(6) . .
F112 P11 F104 F106 131.9(6) . .
F111 P11 F104 F106 -62.3(6) . .
F102 P11 F104 F106 -50.7(6) . .
F110 P11 F104 F106 -134.0(6) . .
F108 P11 F104 F106 35.1(6) . .
F109 P11 F104 F106 -172.6(6) . .
F109 F103 F105 F108 -102.5(9) . .
P11 F103 F105 F108 -45.4(7) . .
F111 F103 F105 F108 0.6(11) . .
F109 F103 F105 P11 -57.1(5) . .
F111 F103 F105 P11 46.0(5) . .
F106 P11 F105 F103 -137.8(5) . .
F107 P11 F105 F103 36.7(7) . .
F101 P11 F105 F103 115.0(6) . .
F112 P11 F105 F103 120.4(6) . .
F111 P11 F105 F103 -42.5(5) . .
F102 P11 F105 F103 -73.3(6) . .
F104 P11 F105 F103 -170.9(5) . .
F110 P11 F105 F103 36.7(12) . .
F108 P11 F105 F103 -143.1(7) . .
F109 P11 F105 F103 40.6(5) . .
F106 P11 F105 F108 5.3(5) . .
F107 P11 F105 F108 179.8(5) . .
F103 P11 F105 F108 143.1(7) . .
F101 P11 F105 F108 -102.0(5) . .
F112 P11 F105 F108 -96.6(5) . .
F111 P11 F105 F108 100.5(5) . .
F102 P11 F105 F108 69.8(5) . .
F104 P11 F105 F108 -27.8(6) . .
F110 P11 F105 F108 179.7(9) . .
F109 P11 F105 F108 -176.4(5) . .
P11 F104 F106 F108 -66.6(8) . .
P11 F104 F106 F102 61.8(5) . .
F107 P11 F106 F104 46.0(7) . .
F105 P11 F106 F104 -139.0(5) . .
F103 P11 F106 F104 -175.9(5) . .
F101 P11 F106 F104 -65.7(6) . .
F112 P11 F106 F104 -46.9(6) . .
F111 P11 F106 F104 127.8(6) . .
F102 P11 F106 F104 119.6(6) . .
F110 P11 F106 F104 43.0(6) . .
F108 P11 F106 F104 -133.9(7) . .
F107 P11 F106 F108 179.9(5) . .
F105 P11 F106 F108 -5.1(5) . .
F103 P11 F106 F108 -42.0(6) . .
F101 P11 F106 F108 68.2(5) . .
F112 P11 F106 F108 87.0(5) . .
F111 P11 F106 F108 -98.3(4) . .
F102 P11 F106 F108 -106.5(5) . .
F104 P11 F106 F108 133.9(7) . .
F110 P11 F106 F108 176.9(4) . .
F107 P11 F106 F102 -73.6(5) . .
F105 P11 F106 F102 101.4(4) . .
F103 P11 F106 F102 64.5(5) . .
F101 P11 F106 F102 174.7(4) . .
F112 P11 F106 F102 -166.5(4) . .
F111 P11 F106 F102 8.1(4) . .
F104 P11 F106 F102 -119.6(6) . .
F110 P11 F106 F102 -76.6(4) . .
F108 P11 F106 F102 106.5(5) . .
F111 F102 F106 F104 -88.7(11) . .
P11 F102 F106 F104 -72.0(7) . .
F111 F102 F106 P11 -16.8(8) . .
F111 F102 F106 F108 54.0(10) . .
P11 F102 F106 F108 70.7(5) . .
F106 P11 F107 F110 -6.6(11) . .
F105 P11 F107 F110 -180.0(8) . .
F103 P11 F107 F110 -155.8(9) . .
F101 P11 F107 F110 112.2(9) . .
F112 P11 F107 F110 94.6(9) . .
F111 P11 F107 F110 -95.7(9) . .
F102 P11 F107 F110 -65.1(9) . .
F104 P11 F107 F110 21.1(9) . .
F109 P11 F107 F110 175.0(11) . .
F106 P11 F107 F109 178.4(5) . .
F105 P11 F107 F109 5.1(7) . .
F103 P11 F107 F109 29.3(5) . .
F101 P11 F107 F109 -62.8(5) . .
F112 P11 F107 F109 -80.3(5) . .
F111 P11 F107 F109 89.3(5) . .
F102 P11 F107 F109 119.9(5) . .
F104 P11 F107 F109 -153.9(4) . .
F110 P11 F107 F109 -175.0(11) . .
F103 F105 F108 F106 39.0(11) . .
P11 F105 F108 F106 -5.4(5) . .
F103 F105 F108 P11 44.4(7) . .
F104 F106 F108 F105 76.0(11) . .
P11 F106 F108 F105 5.9(6) . .
F102 F106 F108 F105 -57.7(7) . .
F104 F106 F108 P11 70.1(9) . .
F102 F106 F108 P11 -63.6(4) . .
F106 P11 F108 F105 -173.4(6) . .
F103 P11 F108 F105 -24.3(5) . .
F101 P11 F108 F105 67.5(5) . .
F112 P11 F108 F105 85.4(5) . .
F111 P11 F108 F105 -84.8(5) . .
F102 P11 F108 F105 -114.8(5) . .
F104 P11 F108 F105 158.7(5) . .
F110 P11 F108 F105 -179.8(7) . .
F105 P11 F108 F106 173.4(6) . .
F103 P11 F108 F106 149.2(5) . .
F101 P11 F108 F106 -119.0(5) . .
F112 P11 F108 F106 -101.1(5) . .
F111 P11 F108 F106 88.6(5) . .
F102 P11 F108 F106 58.6(5) . .
F104 P11 F108 F106 -27.9(5) . .
F110 P11 F108 F106 -6.4(9) . .
F109 P11 F108 F106 178.4(5) . .
P11 F107 F109 F103 -29.6(5) . .
F105 F103 F109 F107 83.8(8) . .
P11 F103 F109 F107 29.1(5) . .
F111 F103 F109 F107 -29.8(6) . .
F105 F103 F109 P11 54.7(6) . .
F111 F103 F109 P11 -59.0(4) . .
F105 P11 F109 F107 -176.3(5) . .
F103 P11 F109 F107 -142.9(6) . .
F101 P11 F109 F107 112.4(5) . .
F112 P11 F109 F107 93.1(5) . .
F111 P11 F109 F107 -83.3(5) . .
F102 P11 F109 F107 -72.0(5) . .
F104 P11 F109 F107 39.5(6) . .
F110 P11 F109 F107 2.3(5) . .
F108 P11 F109 F107 179.9(5) . .
F107 P11 F109 F103 142.9(6) . .
F105 P11 F109 F103 -33.4(4) . .
F101 P11 F109 F103 -104.8(5) . .
F112 P11 F109 F103 -124.1(5) . .
F111 P11 F109 F103 59.5(4) . .
F102 P11 F109 F103 70.9(5) . .
F104 P11 F109 F103 -177.6(5) . .
F110 P11 F109 F103 145.2(5) . .
F108 P11 F109 F103 -37.2(6) . .
F106 P11 F110 F107 174.6(9) . .
F105 P11 F110 F107 0.1(16) . .
F103 P11 F110 F107 27.9(10) . .
F101 P11 F110 F107 -72.1(10) . .
F112 P11 F110 F107 -83.9(9) . .
F111 P11 F110 F107 80.7(9) . .
F102 P11 F110 F107 114.0(9) . .
F104 P11 F110 F107 -157.5(10) . .
F108 P11 F110 F107 179.6(8) . .
F109 P11 F110 F107 -3.9(9) . .
F106 F102 F111 P11 13.4(6) . .
F106 F102 F111 F103 -19.0(12) . .
P11 F102 F111 F103 -32.4(6) . .
F106 P11 F111 F102 -13.3(7) . .
F107 P11 F111 F102 111.6(7) . .
F105 P11 F111 F102 -115.4(6) . .
F103 P11 F111 F102 -147.0(7) . .
F101 P11 F111 F102 -165.6(8) . .
F112 P11 F111 F102 148.8(11) . .
F104 P11 F111 F102 21.6(7) . .
F110 P11 F111 F102 85.1(6) . .
F108 P11 F111 F102 -66.0(6) . .
F109 P11 F111 F102 160.9(6) . .
F106 P11 F111 F103 133.7(4) . .
F107 P11 F111 F103 -101.4(4) . .
F105 P11 F111 F103 31.6(4) . .
F101 P11 F111 F103 -18.6(9) . .
F112 P11 F111 F103 -64.2(13) . .
F102 P11 F111 F103 147.0(7) . .
F104 P11 F111 F103 168.6(4) . .
F110 P11 F111 F103 -127.9(4) . .
F108 P11 F111 F103 81.0(4) . .
F109 P11 F111 F103 -52.1(4) . .
F105 F103 F111 F102 -11.0(11) . .
F109 F103 F111 F102 106.3(9) . .
P11 F103 F111 F102 38.1(8) . .
F105 F103 F111 P11 -49.2(6) . .
F109 F103 F111 P11 68.2(4) . .
F106 P11 F112 F101 -117.2(14) . .
F107 P11 F112 F101 117.8(15) . .
F105 P11 F112 F101 -15.2(14) . .
F103 P11 F112 F101 23.6(15) . .
F111 P11 F112 F101 81.0(19) . .
F102 P11 F112 F101 -153.9(12) . .
F104 P11 F112 F101 -146.5(15) . .
F110 P11 F112 F101 144.2(14) . .
F108 P11 F112 F101 -64.6(14) . .
F109 P11 F112 F101 68.8(14) . .
